data_1510476
loop_
_publ_author_name
'Schubert, K.'
'Stolz, E.'

_publ_section_title
;
 Strukturuntersuchungen in einigen zu T4-B1 homologen und quasihomologen
 Systemen
;
_journal_name_full 'Zeitschrift fuer Metallkunde'
_journal_page_first 433
_journal_page_last 444
_journal_volume 53
_journal_year 1962
_chemical_formula_sum 'Au2 V'
_space_group_IT_number 38
_symmetry_space_group_name_Hall 'A 2 -2'
_symmetry_space_group_name_H-M 'A m m 2'
_cell_angle_alpha 90
_cell_angle_beta 90
_cell_angle_gamma 90
_cell_formula_units_Z 4
_cell_length_a 4.684
_cell_length_b 8.482
_cell_length_c 4.81
_cell_volume 191.100
_citation_journal_id_ASTM ZEMTAE
_cod_data_source_file gold_572.cif
_cod_data_source_block Au2V1
_cod_original_cell_volume 191.0998
_cod_original_formula_sum 'Au2 V1'
_cod_database_code 1510476

loop_
_symmetry_equiv_pos_as_xyz
x,y,z
-x,-y,z
-x,y,z
x,-y,z
x,y+1/2,z+1/2
-x,-y+1/2,z+1/2
-x,y+1/2,z+1/2
x,-y+1/2,z+1/2

loop_
_atom_site_label
_atom_site_type_symbol
_atom_site_fract_x
_atom_site_fract_y
_atom_site_fract_z
_atom_site_occupancy
_atom_site_U_iso_or_equiv
Au2 Au 0.5 0.17 0 1 0.0
Au1 Au 0 0.17 0.56 1 0.0
V1 V 0 0 0.06 1 0.0
V2 V 0.5 0 0.5 1 0.0
